data_1555701
loop_
_publ_author_name
'Lin, Long-Zhi'
'Fang, Jim-Min'

_publ_section_title
;
 Total Synthesis of Anti-Influenza Agents Zanamivir and Zanaphosphor via
 Asymmetric Aza-Henry Reaction.
;
_journal_issue 17
_journal_name_full 'Organic letters'
_journal_page_first 4400
_journal_page_last 4403
_journal_paper_doi 10.1021/acs.orglett.6b02131
_journal_volume 18
_journal_year 2016
_chemical_formula_sum 'C16 H30 N2 O7 S'
_chemical_formula_weight 394.48
_space_group_IT_number 19
_space_group_name_Hall 'P 2ac 2ab'
_space_group_name_H-M_alt 'P 21 21 21'
_symmetry_cell_setting orthorhombic
_symmetry_space_group_name_H-M 'P 21 21 21'
_atom_sites_solution_hydrogens geom
_atom_sites_solution_primary direct
_atom_sites_solution_secondary difmap
_audit_creation_method SHELXL-97
_cell_angle_alpha 90.00
_cell_angle_beta 90.00
_cell_angle_gamma 90.00
_cell_formula_units_Z 4
_cell_length_a 10.1789(3)
_cell_length_b 11.9132(4)
_cell_length_c 18.0755(7)
_cell_measurement_reflns_used 2275
_cell_measurement_temperature 295(2)
_cell_measurement_theta_max 73.5100
_cell_measurement_theta_min 4.4370
_cell_volume 2191.89(13)
_computing_cell_refinement
; 
CrysAlisPro, Agilent Technologies, 
Version 1.171.37.31 (release 14-01-2014 CrysAlis171 .NET) 
(compiled Jan 14 2014,18:38:05) 
Empirical absorption correction using spherical harmonics, 
 implemented in SCALE3 ABSPACK scaling algorithm. 
;
_computing_data_collection
; 
CrysAlisPro, Agilent Technologies, 
Version 1.171.37.31 (release 14-01-2014 CrysAlis171 .NET) 
(compiled Jan 14 2014,18:38:05) 
Empirical absorption correction using spherical harmonics, 
 implemented in SCALE3 ABSPACK scaling algorithm. 
;
_computing_data_reduction
; 
CrysAlisPro, Agilent Technologies, 
Version 1.171.37.31 (release 14-01-2014 CrysAlis171 .NET) 
(compiled Jan 14 2014,18:38:05) 
Empirical absorption correction using spherical harmonics, 
 implemented in SCALE3 ABSPACK scaling algorithm. 
;
_computing_molecular_graphics SHELXTL
_computing_publication_material SHELXTL
_computing_structure_refinement 'SHELXL-97 (Sheldrick, 1997)'
_computing_structure_solution 'SHELXS-97 (Sheldrick, 1990)'
_diffrn_ambient_temperature 295(2)
_diffrn_measured_fraction_theta_full 1.000
_diffrn_measured_fraction_theta_max 1.000
_diffrn_measurement_device_type 'Oxford Diffraction Gemini A'
_diffrn_measurement_method CCD
_diffrn_radiation_monochromator graphite
_diffrn_radiation_source 'fine-focus sealed tube'
_diffrn_radiation_type CuK\a
_diffrn_radiation_wavelength 1.54178
_diffrn_reflns_av_R_equivalents 0.0367
_diffrn_reflns_av_sigmaI/netI 0.0516
_diffrn_reflns_limit_h_max 7
_diffrn_reflns_limit_h_min -12
_diffrn_reflns_limit_k_max 14
_diffrn_reflns_limit_k_min -14
_diffrn_reflns_limit_l_max 21
_diffrn_reflns_limit_l_min -19
_diffrn_reflns_number 7403
_diffrn_reflns_theta_full 67.96
_diffrn_reflns_theta_max 67.96
_diffrn_reflns_theta_min 4.44
_exptl_absorpt_coefficient_mu 1.625
_exptl_absorpt_correction_T_max 1.00000
_exptl_absorpt_correction_T_min 0.92074
_exptl_absorpt_correction_type multi-scan
_exptl_absorpt_process_details
; 
CrysAlisPro, Agilent Technologies, 
Version 1.171.37.31 (release 14-01-2014 CrysAlis171 .NET) 
(compiled Jan 14 2014,18:38:05) 
Empirical absorption correction using spherical harmonics, 
 implemented in SCALE3 ABSPACK scaling algorithm. 
;
_exptl_crystal_colour colorless
_exptl_crystal_density_diffrn 1.195
_exptl_crystal_density_method 'not measured'
_exptl_crystal_description needle
_exptl_crystal_F_000 848
_exptl_crystal_size_max 0.20
_exptl_crystal_size_mid 0.15
_exptl_crystal_size_min 0.10
_refine_diff_density_max 0.282
_refine_diff_density_min -0.274
_refine_diff_density_rms 0.052
_refine_ls_abs_structure_details 'Flack H D (1983), Acta Cryst. A39, 876-881'
_refine_ls_abs_structure_Flack -0.05(3)
_refine_ls_extinction_method none
_refine_ls_goodness_of_fit_ref 1.021
_refine_ls_hydrogen_treatment mixed
_refine_ls_matrix_type full
_refine_ls_number_parameters 239
_refine_ls_number_reflns 3984
_refine_ls_number_restraints 0
_refine_ls_restrained_S_all 1.021
_refine_ls_R_factor_all 0.0605
_refine_ls_R_factor_gt 0.0497
_refine_ls_shift/su_max 0.022
_refine_ls_shift/su_mean 0.002
_refine_ls_structure_factor_coef Fsqd
_refine_ls_weighting_details 'calc w=1/[\s^2^(Fo^2^)+(0.0725P)^2^+0.0000P] where P=(Fo^2^+2Fc^2^)/3'
_refine_ls_weighting_scheme calc
_refine_ls_wR_factor_gt 0.1257
_refine_ls_wR_factor_ref 0.1360
_reflns_number_gt 3363
_reflns_number_total 3984
_reflns_threshold_expression >2sigma(I)
_cod_data_source_file ol6b02131_si_002.cif
_cod_data_source_block ic16817
_cod_depositor_comments
;
The following automatic conversions were performed:

data item '_symmetry_cell_setting' value 'Orthorhombic' was changed
to 'orthorhombic' in accordance with the
/home/saulius/struct/COD-crude-data/automatic-downloads/DataCite-retrospective/ACS/depositions/lib/dictionaries/cif_core.dic
dictionary named 'cif_core.dic' version 2.4.2 last updated on
2011-04-26.

Automatic conversion script
Id: cif_fix_values 6909 2019-04-08 15:41:33Z antanas 
;
_cod_original_sg_symbol_H-M P2(1)2(1)2(1)
_cod_database_code 1555701

loop_
_symmetry_equiv_pos_as_xyz
'x, y, z'
'-x+1/2, -y, z+1/2'
'-x, y+1/2, -z+1/2'
'x+1/2, -y+1/2, -z'

loop_
_atom_site_label
_atom_site_type_symbol
_atom_site_fract_x
_atom_site_fract_y
_atom_site_fract_z
_atom_site_U_iso_or_equiv
_atom_site_adp_type
_atom_site_occupancy
_atom_site_symmetry_multiplicity
_atom_site_calc_flag
_atom_site_refinement_flags
S1 S 0.02729(6) 0.21742(6) 0.94238(4) 0.04862(18) Uani 1 1 d .
O1 O 0.1466(3) 0.3500(2) 1.27541(12) 0.0675(6) Uani 1 1 d .
O2 O 0.2289(3) 0.3392(2) 1.15822(12) 0.0669(6) Uani 1 1 d .
O3 O -0.0002(2) 0.55433(19) 1.09467(15) 0.0645(6) Uani 1 1 d .
O4 O 0.1748(3) 0.5975(2) 1.02015(15) 0.0754(8) Uani 1 1 d .
O5 O 0.0754(7) 0.4422(6) 0.7992(3) 0.188(4) Uani 1 1 d .
O6 O 0.2650(9) 0.3638(4) 0.7876(3) 0.188(3) Uani 1 1 d .
O7 O -0.0544(2) 0.1943(2) 1.00883(15) 0.0673(6) Uani 1 1 d .
N1 N 0.1503(3) 0.3027(2) 0.96107(15) 0.0542(6) Uani 1 1 d .
N2 N 0.1807(8) 0.4218(4) 0.8210(2) 0.128(2) Uani 1 1 d .
C1 C 0.0647(4) 0.4157(4) 1.22978(19) 0.0662(9) Uani 1 1 d .
H1A H 0.0395 0.4849 1.2542 0.079 Uiso 1 1 calc R
H1B H -0.0138 0.3748 1.2156 0.079 Uiso 1 1 calc R
C2 C 0.1514(3) 0.4385(3) 1.16356(16) 0.0516(7) Uani 1 1 d .
H2A H 0.2084 0.5029 1.1739 0.062 Uiso 1 1 calc R
C3 C 0.0804(3) 0.4565(3) 1.09081(17) 0.0498(6) Uani 1 1 d .
H3A H 0.0261 0.3909 1.0794 0.060 Uiso 1 1 calc R
C4 C 0.1728(3) 0.4804(3) 1.02658(17) 0.0521(7) Uani 1 1 d .
H4A H 0.2610 0.4552 1.0405 0.062 Uiso 1 1 calc R
C5 C 0.1349(3) 0.4229(3) 0.95407(16) 0.0512(7) Uani 1 1 d .
H5A H 0.0433 0.4404 0.9422 0.061 Uiso 1 1 calc R
C6 C 0.2237(5) 0.4678(3) 0.89319(19) 0.0749(11) Uani 1 1 d .
H6A H 0.2194 0.5492 0.8921 0.090 Uiso 1 1 calc R
H6B H 0.3140 0.4461 0.9028 0.090 Uiso 1 1 calc R
C7 C 0.2213(4) 0.2795(3) 1.22666(19) 0.0676(9) Uani 1 1 d .
C8 C 0.1522(8) 0.1703(4) 1.2148(3) 0.120(2) Uani 1 1 d .
H8A H 0.0668 0.1840 1.1942 0.180 Uiso 1 1 calc R
H8B H 0.1432 0.1320 1.2612 0.180 Uiso 1 1 calc R
H8C H 0.2023 0.1246 1.1813 0.180 Uiso 1 1 calc R
C9 C 0.3567(5) 0.2693(5) 1.2590(3) 0.1022(17) Uani 1 1 d .
H9A H 0.3943 0.3427 1.2646 0.153 Uiso 1 1 calc R
H9B H 0.4108 0.2253 1.2265 0.153 Uiso 1 1 calc R
H9C H 0.3516 0.2333 1.3064 0.153 Uiso 1 1 calc R
C10 C 0.0627(4) 0.6456(3) 1.0568(2) 0.0691(9) Uani 1 1 d .
C11 C 0.1142(5) 0.7306(4) 1.1113(3) 0.0956(15) Uani 1 1 d .
H11A H 0.1737 0.6946 1.1450 0.143 Uiso 1 1 calc R
H11B H 0.0421 0.7623 1.1385 0.143 Uiso 1 1 calc R
H11C H 0.1595 0.7891 1.0852 0.143 Uiso 1 1 calc R
C12 C -0.0312(7) 0.6905(5) 1.0002(4) 0.133(2) Uani 1 1 d .
H12A H -0.0584 0.6308 0.9680 0.199 Uiso 1 1 calc R
H12B H 0.0112 0.7480 0.9717 0.199 Uiso 1 1 calc R
H12C H -0.1068 0.7214 1.0246 0.199 Uiso 1 1 calc R
C13 C 0.1265(3) 0.0890(3) 0.9266(2) 0.0598(8) Uani 1 1 d .
C14 C 0.2144(5) 0.1090(4) 0.8604(3) 0.0905(14) Uani 1 1 d .
H14A H 0.2667 0.0433 0.8515 0.136 Uiso 1 1 calc R
H14B H 0.2709 0.1718 0.8700 0.136 Uiso 1 1 calc R
H14C H 0.1613 0.1244 0.8177 0.136 Uiso 1 1 calc R
C15 C 0.0252(4) -0.0021(3) 0.9088(3) 0.0850(13) Uani 1 1 d .
H15A H 0.0696 -0.0719 0.8999 0.128 Uiso 1 1 calc R
H15B H -0.0236 0.0191 0.8656 0.128 Uiso 1 1 calc R
H15C H -0.0337 -0.0106 0.9499 0.128 Uiso 1 1 calc R
C16 C 0.2029(5) 0.0592(4) 0.9961(3) 0.0860(12) Uani 1 1 d .
H16A H 0.2541 -0.0071 0.9873 0.129 Uiso 1 1 calc R
H16B H 0.1426 0.0457 1.0360 0.129 Uiso 1 1 calc R
H16C H 0.2601 0.1202 1.0089 0.129 Uiso 1 1 calc R
H1 H 0.212(4) 0.284(3) 0.9804(19) 0.051(10) Uiso 1 1 d .

loop_
_atom_site_aniso_label
_atom_site_aniso_U_11
_atom_site_aniso_U_22
_atom_site_aniso_U_33
_atom_site_aniso_U_23
_atom_site_aniso_U_13
_atom_site_aniso_U_12
S1 0.0391(3) 0.0467(3) 0.0601(4) -0.0034(3) 0.0008(3) 0.0003(3)
O1 0.0730(15) 0.0828(16) 0.0468(11) 0.0105(11) 0.0035(11) 0.0039(13)
O2 0.0744(15) 0.0737(14) 0.0526(12) 0.0139(11) 0.0106(11) 0.0232(12)
O3 0.0538(13) 0.0557(12) 0.0840(15) 0.0202(11) 0.0081(11) 0.0036(9)
O4 0.098(2) 0.0538(12) 0.0742(15) -0.0035(11) 0.0288(14) -0.0216(13)
O5 0.264(7) 0.203(6) 0.097(3) 0.050(4) -0.089(5) -0.141(6)
O6 0.370(11) 0.117(3) 0.077(2) -0.016(2) 0.076(4) -0.050(5)
O7 0.0584(13) 0.0607(13) 0.0829(15) -0.0048(12) 0.0186(12) -0.0008(10)
N1 0.0421(12) 0.0566(15) 0.0638(15) 0.0044(12) -0.0070(12) -0.0019(12)
N2 0.238(7) 0.100(3) 0.046(2) 0.003(2) 0.023(3) -0.080(4)
C1 0.064(2) 0.081(2) 0.0534(18) 0.0094(17) 0.0060(16) 0.0050(18)
C2 0.0530(16) 0.0535(15) 0.0482(15) 0.0033(13) 0.0036(13) -0.0009(13)
C3 0.0512(15) 0.0470(15) 0.0513(15) 0.0050(13) 0.0021(13) -0.0044(12)
C4 0.0489(15) 0.0582(17) 0.0491(15) 0.0018(13) 0.0002(12) -0.0122(13)
C5 0.0531(15) 0.0511(15) 0.0494(15) 0.0083(13) -0.0039(13) -0.0060(12)
C6 0.101(3) 0.075(2) 0.0485(18) 0.0000(17) 0.0067(18) -0.031(2)
C7 0.087(2) 0.0606(18) 0.0549(17) 0.0100(17) 0.0016(17) 0.004(2)
C8 0.179(6) 0.077(3) 0.104(4) 0.001(3) -0.001(4) -0.024(4)
C9 0.106(3) 0.121(4) 0.079(3) 0.017(3) -0.005(2) 0.048(3)
C10 0.074(2) 0.0532(17) 0.081(2) 0.0198(18) 0.001(2) -0.0059(15)
C11 0.121(4) 0.061(2) 0.104(3) -0.015(2) 0.036(3) -0.006(2)
C12 0.123(4) 0.107(4) 0.168(6) 0.078(4) -0.035(4) -0.009(4)
C13 0.0458(14) 0.0517(16) 0.082(2) -0.0072(15) 0.0067(15) 0.0122(13)
C14 0.074(3) 0.088(3) 0.109(3) -0.021(3) 0.031(3) 0.011(2)
C15 0.066(2) 0.0540(18) 0.135(4) -0.021(2) 0.008(3) 0.0035(18)
C16 0.075(2) 0.069(2) 0.113(3) 0.017(2) -0.009(2) 0.018(2)

loop_
_atom_type_symbol
_atom_type_description
_atom_type_scat_dispersion_real
_atom_type_scat_dispersion_imag
_atom_type_scat_source
C C 0.0181 0.0091 'International Tables Vol C Tables 4.2.6.8 and 6.1.1.4'
H H 0.0000 0.0000 'International Tables Vol C Tables 4.2.6.8 and 6.1.1.4'
N N 0.0311 0.0180 'International Tables Vol C Tables 4.2.6.8 and 6.1.1.4'
O O 0.0492 0.0322 'International Tables Vol C Tables 4.2.6.8 and 6.1.1.4'
S S 0.3331 0.5567 'International Tables Vol C Tables 4.2.6.8 and 6.1.1.4'

loop_
_geom_angle_atom_site_label_1
_geom_angle_atom_site_label_2
_geom_angle_atom_site_label_3
_geom_angle
O7 S1 N1 111.95(15)
O7 S1 C13 106.03(15)
N1 S1 C13 97.25(15)
C1 O1 C7 106.2(3)
C2 O2 C7 108.9(2)
C3 O3 C10 109.8(2)
C4 O4 C10 110.3(3)
C5 N1 S1 120.7(2)
O5 N2 O6 125.4(6)
O5 N2 C6 119.5(8)
O6 N2 C6 115.1(8)
O1 C1 C2 102.6(3)
O2 C2 C1 103.2(3)
O2 C2 C3 108.9(3)
C1 C2 C3 115.7(3)
O3 C3 C2 110.4(3)
O3 C3 C4 103.9(2)
C2 C3 C4 113.2(3)
O4 C4 C3 105.0(3)
O4 C4 C5 112.3(3)
C3 C4 C5 114.5(2)
N1 C5 C6 110.3(3)
N1 C5 C4 110.0(2)
C6 C5 C4 108.2(3)
N2 C6 C5 109.3(3)
O2 C7 O1 105.6(3)
O2 C7 C8 109.6(4)
O1 C7 C8 110.4(4)
O2 C7 C9 109.1(4)
O1 C7 C9 107.2(3)
C8 C7 C9 114.6(5)
O3 C10 O4 105.7(3)
O3 C10 C12 108.1(3)
O4 C10 C12 109.5(4)
O3 C10 C11 110.6(3)
O4 C10 C11 107.0(3)
C12 C10 C11 115.4(4)
C14 C13 C16 112.9(3)
C14 C13 C15 110.1(3)
C16 C13 C15 110.6(4)
C14 C13 S1 108.3(3)
C16 C13 S1 110.1(3)
C15 C13 S1 104.5(2)

loop_
_geom_bond_atom_site_label_1
_geom_bond_atom_site_label_2
_geom_bond_distance
S1 O7 1.487(2)
S1 N1 1.648(3)
S1 C13 1.855(3)
O1 C1 1.410(4)
O1 C7 1.435(5)
O2 C2 1.425(4)
O2 C7 1.429(4)
O3 C3 1.427(4)
O3 C10 1.436(4)
O4 C4 1.399(4)
O4 C10 1.439(5)
O5 N2 1.168(10)
O6 N2 1.255(10)
N1 C5 1.446(4)
N2 C6 1.482(6)
C1 C2 1.512(4)
C2 C3 1.516(4)
C3 C4 1.521(4)
C4 C5 1.528(4)
C5 C6 1.521(5)
C7 C8 1.495(7)
C7 C9 1.502(6)
C10 C12 1.499(7)
C10 C11 1.507(6)
C13 C14 1.513(6)
C13 C16 1.519(6)
C13 C15 1.531(5)
